data_4127720
loop_
_publ_author_name
'Li, Ping'
'Vik, Erik C.'
'Maier, Josef M.'
'Karki, Ishwor'
'Strickland, Sharon M. S.'
'Umana, Jessica M.'
'Smith, Mark D.'
'Pellechia, Perry J.'
'Shimizu, Ken D.'

_publ_section_title
;
 Electrostatically Driven CO-\p Aromatic Interactions.
;
_journal_issue 32
_journal_name_full 'Journal of the American Chemical Society'
_journal_page_first 12513
_journal_page_last 12517
_journal_paper_doi 10.1021/jacs.9b06363
_journal_volume 141
_journal_year 2019
_chemical_formula_moiety 'C34 H23 N O3, 0.12(O)'
_chemical_formula_sum 'C34 H23 N O3.12'
_chemical_formula_weight 495.39
_space_group_crystal_system trigonal
_space_group_IT_number 147
_space_group_name_Hall '-P 3'
_space_group_name_H-M_alt 'P -3'
_symmetry_space_group_name_Hall '-P 3'
_symmetry_space_group_name_H-M 'P -3'
_atom_sites_solution_hydrogens geom
_atom_sites_solution_primary direct
_audit_creation_date 2019-03-15
_audit_creation_method
;
Olex2 1.2
(compiled 2018.05.29 svn.r3508 for OlexSys, GUI svn.r5506)
;
_cell_angle_alpha 90
_cell_angle_beta 90
_cell_angle_gamma 120
_cell_formula_units_Z 18
_cell_length_a 35.4911(14)
_cell_length_b 35.4911(14)
_cell_length_c 9.9547(4)
_cell_measurement_reflns_used 9716
_cell_measurement_temperature 100(2)
_cell_measurement_theta_max 26.340
_cell_measurement_theta_min 2.296
_cell_volume 10859.2(7)
_computing_cell_refinement 'SAINT+ Ver. 8.38A (Bruker-AXS, 2016)'
_computing_data_collection 'Bruker APEX3 v2016.5-0 (Bruker, 2016)'
_computing_data_reduction 'SAINT+ Ver. 8.38A (Bruker-AXS, 2016)'
_computing_molecular_graphics 'Olex2 (Dolomanov et al., 2009)'
_computing_publication_material 'Olex2 (Dolomanov et al., 2009)'
_computing_structure_refinement 'XL (Sheldrick, 2008)'
_computing_structure_solution 'ShelXS (Sheldrick, 2008)'
_diffrn_ambient_temperature 100(2)
_diffrn_detector 'Bruker PHOTON-100 area detector'
_diffrn_detector_area_resol_mean 10.4
_diffrn_detector_type 'CMOS area detector'
_diffrn_measured_fraction_theta_full 1.000
_diffrn_measured_fraction_theta_max 1.000
_diffrn_measurement_device 'three-circle diffractometer'
_diffrn_measurement_device_type 'Bruker D8 QUEST'
_diffrn_measurement_method '\w and \f scans'
_diffrn_radiation_monochromator 'mirror optics'
_diffrn_radiation_probe x-ray
_diffrn_radiation_type MoK\a
_diffrn_radiation_wavelength 0.71073
_diffrn_reflns_av_R_equivalents 0.0967
_diffrn_reflns_av_unetI/netI 0.0369
_diffrn_reflns_Laue_measured_fraction_full 1.000
_diffrn_reflns_Laue_measured_fraction_max 1.000
_diffrn_reflns_limit_h_max 40
_diffrn_reflns_limit_h_min -42
_diffrn_reflns_limit_k_max 42
_diffrn_reflns_limit_k_min -41
_diffrn_reflns_limit_l_max 11
_diffrn_reflns_limit_l_min -11
_diffrn_reflns_number 147509
_diffrn_reflns_point_group_measured_fraction_full 1.000
_diffrn_reflns_point_group_measured_fraction_max 1.000
_diffrn_reflns_theta_full 25.020
_diffrn_reflns_theta_max 25.020
_diffrn_reflns_theta_min 0.662
_diffrn_source 'microfocus sealed X-ray tube'
_diffrn_source_type 'Incoatec I\ms'
_diffrn_standards_number 0
_exptl_absorpt_coefficient_mu 0.087
_exptl_absorpt_correction_T_max 0.7454
_exptl_absorpt_correction_T_min 0.6861
_exptl_absorpt_correction_type multi-scan
_exptl_absorpt_process_details
;
SADABS-2016/2 (Bruker,2016/2) was used for absorption correction.
wR2(int) was 0.1606 before and 0.0695 after correction.
The Ratio of minimum to maximum transmission is 0.9204.
The \l/2 correction factor is Not present.
;
_exptl_crystal_colour 'pale yellow'
_exptl_crystal_colour_modifier pale
_exptl_crystal_colour_primary yellow
_exptl_crystal_density_diffrn 1.364
_exptl_crystal_description plate
_exptl_crystal_F_000 4661
_exptl_crystal_size_max 0.44
_exptl_crystal_size_mid 0.26
_exptl_crystal_size_min 0.14
_refine_diff_density_max 0.359
_refine_diff_density_min -0.140
_refine_diff_density_rms 0.039
_refine_ls_extinction_coef 0.00128(9)
_refine_ls_extinction_expression Fc^*^=kFc[1+0.001xFc^2^\l^3^/sin(2\q)]^-1/4^
_refine_ls_extinction_method 'SHELXL-2018/3 (Sheldrick 2018)'
_refine_ls_goodness_of_fit_ref 1.033
_refine_ls_hydrogen_treatment constr
_refine_ls_matrix_type full
_refine_ls_number_parameters 1036
_refine_ls_number_reflns 12799
_refine_ls_number_restraints 0
_refine_ls_restrained_S_all 1.033
_refine_ls_R_factor_all 0.0556
_refine_ls_R_factor_gt 0.0416
_refine_ls_shift/su_max 0.000
_refine_ls_shift/su_mean 0.000
_refine_ls_structure_factor_coef Fsqd
_refine_ls_weighting_details 'w=1/[\s^2^(Fo^2^)+(0.0397P)^2^+4.7729P] where P=(Fo^2^+2Fc^2^)/3'
_refine_ls_weighting_scheme calc
_refine_ls_wR_factor_gt 0.0899
_refine_ls_wR_factor_ref 0.0964
_reflns_Friedel_coverage 0.000
_reflns_number_gt 10885
_reflns_number_total 12799
_reflns_threshold_expression 'I > 2\s(I)'
_cod_data_source_file ja9b06363_si_002.cif
_cod_data_source_block lpf1
_cod_depositor_comments
;
The following automatic conversions were performed:

'_diffrn_radiation_probe' value 'X-ray' changed to 'x-ray' according
to
/home/data/users/saulius/crontab/automatic-downloads/current/ACS/lib/dictionaries/cif_core.dic
dictionary named 'cif_core.dic' version 2.4.2 from 2011-04-26.

Automatic conversion script
Id: cif_fix_values 4973 2017-02-22 13:04:09Z antanas 
;
_cod_original_cell_volume 10859.2(10)
_cod_database_code 4127720
_shelx_shelxl_version_number 2018/3
_shelx_space_group_comment
;
The symmetry employed for this shelxl refinement is uniquely defined
by the following loop, which should always be used as a source of
symmetry information in preference to the above space-group names.
They are only intended as comments.
;
_shelx_estimated_absorpt_t_max 0.988
_shelx_estimated_absorpt_t_min 0.963
_olex2_refinement_description
;
1. Twinned data refinement
 Scales: 0.7971(5)
 0.2029(5)
2. Fixed Uiso
 At 1.2 times of:
  All C(H) groups, All C(H,H) groups
3. Others
 Fixed Uiso: O3S(0.1) O1S(0.1) O2S(0.1)
4.a Ternary CH refined with riding coordinates:
 C1A(H1A), C2A(H2A), C5A(H5A), C6A(H6A), C1B(H1B), C2B(H2B), C5B(H5B),
 C6B(H6B), C1C(H1C), C2C(H2C), C5C(H5C), C6C(H6C)
4.b Secondary CH2 refined with riding coordinates:
 C33A(H33A,H33B), C34A(H34A,H34B), C33B(H33C,H33D), C34B(H34C,H34D), C33C(H33E,
 H33F), C34C(H34E,H34F)
4.c Aromatic/amide H refined with riding coordinates:
 C8A(H8A), C10A(H10A), C11A(H11A), C12A(H12A), C13A(H13A), C15A(H15A),
 C18A(H18A), C20A(H20A), C21A(H21A), C22A(H22A), C23A(H23A), C25A(H25A),
 C30A(H30A), C31A(H31A), C32A(H32A), C8B(H8B), C10B(H10B), C11B(H11B),
 C12B(H12B), C13B(H13B), C15B(H15B), C18B(H18B), C20B(H20B), C21B(H21B),
 C22B(H22B), C23B(H23B), C25B(H25B), C30B(H30B), C31B(H31B), C32B(H32B),
 C8C(H8C), C10C(H10C), C11C(H11C), C12C(H12C), C13C(H13C), C15C(H15C),
 C18C(H18C), C20C(H20C), C21C(H21C), C22C(H22C), C23C(H23C), C25C(H25C),
 C30C(H30C), C31C(H31C), C32C(H32C)
;
_olex2_submission_special_instructions 'No special instructions were received'

loop_
_space_group_symop_operation_xyz
'x, y, z'
'-y, x-y, z'
'-x+y, -x, z'
'-x, -y, -z'
'y, -x+y, -z'
'x-y, x, -z'

loop_
_atom_site_label
_atom_site_type_symbol
_atom_site_fract_x
_atom_site_fract_y
_atom_site_fract_z
_atom_site_U_iso_or_equiv
_atom_site_adp_type
_atom_site_occupancy
_atom_site_site_symmetry_order
_atom_site_calc_flag
_atom_site_refinement_flags_posn
_atom_site_refinement_flags_adp
_atom_site_refinement_flags_occupancy
_atom_site_disorder_assembly
_atom_site_disorder_group
O1A O 0.27910(5) 0.54682(5) 0.10670(16) 0.0269(4) Uani 1 1 d . . . . .
O2A O 0.16083(5) 0.50876(5) -0.15823(15) 0.0260(4) Uani 1 1 d . . . . .
O3A O 0.21507(5) 0.45815(5) -0.22606(16) 0.0307(4) Uani 1 1 d . . . . .
N1A N 0.22511(5) 0.52653(5) -0.05144(18) 0.0203(4) Uani 1 1 d . . . . .
C1A C 0.19893(6) 0.47846(6) 0.2590(2) 0.0176(4) Uani 1 1 d . . . . .
H1A H 0.224590 0.487163 0.318959 0.021 Uiso 1 1 calc R . . . .
C2A C 0.20347(6) 0.51732(6) 0.1749(2) 0.0175(4) Uani 1 1 d . . . . .
H2A H 0.207605 0.541637 0.235179 0.021 Uiso 1 1 calc R . . . .
C3A C 0.24117(7) 0.53266(6) 0.0786(2) 0.0206(5) Uani 1 1 d . . . . .
C4A C 0.18075(7) 0.51243(7) -0.0559(2) 0.0209(5) Uani 1 1 d . . . . .
C5A C 0.16326(6) 0.50274(6) 0.0856(2) 0.0201(5) Uani 1 1 d . . . . .
H5A H 0.148607 0.519796 0.107645 0.024 Uiso 1 1 calc R . . . .
C6A C 0.13103(6) 0.45310(6) 0.1055(2) 0.0188(4) Uani 1 1 d . . . . .
H6A H 0.104555 0.442420 0.047874 0.023 Uiso 1 1 calc R . . . .
C7A C 0.11969(7) 0.44623(6) 0.2540(2) 0.0187(5) Uani 1 1 d . . . . .
C8A C 0.07906(7) 0.42632(7) 0.3079(2) 0.0225(5) Uani 1 1 d . . . . .
H8A H 0.054423 0.416468 0.250911 0.027 Uiso 1 1 calc R . . . .
C9A C 0.07328(7) 0.42018(7) 0.4490(2) 0.0222(5) Uani 1 1 d . . . . .
C10A C 0.03173(7) 0.40038(7) 0.5098(3) 0.0301(5) Uani 1 1 d . . . . .
H10A H 0.006436 0.390133 0.455660 0.036 Uiso 1 1 calc R . . . .
C11A C 0.02784(8) 0.39592(8) 0.6466(3) 0.0355(6) Uani 1 1 d . . . . .
H11A H -0.000188 0.382631 0.686693 0.043 Uiso 1 1 calc R . . . .
C12A C 0.06426(8) 0.41055(8) 0.7266(3) 0.0326(6) Uani 1 1 d . . . . .
H12A H 0.060918 0.407973 0.821454 0.039 Uiso 1 1 calc R . . . .
C13A C 0.10512(8) 0.42871(7) 0.6724(2) 0.0270(5) Uani 1 1 d . . . . .
H13A H 0.129696 0.437342 0.728738 0.032 Uiso 1 1 calc R . . . .
C14A C 0.11043(7) 0.43450(6) 0.5316(2) 0.0213(5) Uani 1 1 d . . . . .
C15A C 0.15225(7) 0.45478(6) 0.4731(2) 0.0189(5) Uani 1 1 d . . . . .
H15A H 0.177207 0.464442 0.528430 0.023 Uiso 1 1 calc R . . . .
C16A C 0.15699(7) 0.46058(6) 0.3375(2) 0.0182(4) Uani 1 1 d . . . . .
C17A C 0.19207(6) 0.44239(6) 0.1632(2) 0.0164(4) Uani 1 1 d . . . . .
C18A C 0.21606(6) 0.42215(6) 0.1573(2) 0.0159(4) Uani 1 1 d . . . . .
H18A H 0.240567 0.431274 0.214340 0.019 Uiso 1 1 calc R . . . .
C19A C 0.20431(7) 0.38732(6) 0.0654(2) 0.0200(5) Uani 1 1 d . . . . .
C20A C 0.22770(7) 0.36481(7) 0.0576(2) 0.0264(5) Uani 1 1 d . . . . .
H20A H 0.251701 0.372616 0.115789 0.032 Uiso 1 1 calc R . . . .
C21A C 0.21605(8) 0.33187(7) -0.0332(3) 0.0336(6) Uani 1 1 d . . . . .
H21A H 0.232110 0.317053 -0.037207 0.040 Uiso 1 1 calc R . . . .
C22A C 0.18101(8) 0.31969(7) -0.1200(3) 0.0350(6) Uani 1 1 d . . . . .
H22A H 0.173922 0.297371 -0.184378 0.042 Uiso 1 1 calc R . . . .
C23A C 0.15682(8) 0.33985(7) -0.1124(2) 0.0297(5) Uani 1 1 d . . . . .
H23A H 0.132409 0.330768 -0.169875 0.036 Uiso 1 1 calc R . . . .
C24A C 0.16779(7) 0.37420(7) -0.0197(2) 0.0213(5) Uani 1 1 d . . . . .
C25A C 0.14346(7) 0.39576(6) -0.0104(2) 0.0198(5) Uani 1 1 d . . . . .
H25A H 0.118864 0.387111 -0.066714 0.024 Uiso 1 1 calc R . . . .
C26A C 0.15511(6) 0.42878(6) 0.0786(2) 0.0170(4) Uani 1 1 d . . . . .
C27A C 0.25175(7) 0.53476(8) -0.1673(2) 0.0257(5) Uani 1 1 d . . . . .
C28A C 0.24613(7) 0.50059(8) -0.2468(2) 0.0271(5) Uani 1 1 d . . . . .
C29A C 0.27276(8) 0.50693(9) -0.3566(2) 0.0350(6) Uani 1 1 d . . . . .
C30A C 0.30608(8) 0.54830(10) -0.3861(3) 0.0443(7) Uani 1 1 d . . . . .
H30A H 0.324636 0.553015 -0.460658 0.053 Uiso 1 1 calc R . . . .
C31A C 0.31231(8) 0.58306(10) -0.3057(3) 0.0435(7) Uani 1 1 d . . . . .
H31A H 0.335241 0.611580 -0.325620 0.052 Uiso 1 1 calc R . . . .
C32A C 0.28536(8) 0.57636(8) -0.1973(3) 0.0331(6) Uani 1 1 d . . . . .
H32A H 0.289835 0.600274 -0.143038 0.040 Uiso 1 1 calc R . . . .
C33A C 0.22651(9) 0.43216(9) -0.3132(3) 0.0394(6) Uani 1 1 d . . . . .
H33A H 0.200105 0.408219 -0.355373 0.047 Uiso 1 1 calc R . . . .
H33B H 0.241209 0.419480 -0.260978 0.047 Uiso 1 1 calc R . . . .
C34A C 0.25711(9) 0.46331(10) -0.4204(3) 0.0423(7) Uani 1 1 d . . . . .
H34A H 0.281550 0.458091 -0.438481 0.051 Uiso 1 1 calc R . . . .
H34B H 0.241414 0.460564 -0.505330 0.051 Uiso 1 1 calc R . . . .
O1B O 0.05337(5) 0.11924(5) 0.55019(15) 0.0260(4) Uani 1 1 d . . . . .
O2B O 0.17023(5) 0.16811(5) 0.27084(16) 0.0291(4) Uani 1 1 d . . . . .
O3B O 0.11410(5) 0.21196(5) 0.21891(16) 0.0299(4) Uani 1 1 d . . . . .
N1B N 0.10611(5) 0.14321(6) 0.38599(18) 0.0206(4) Uani 1 1 d . . . . .
C1B C 0.13253(7) 0.18587(6) 0.7095(2) 0.0191(5) Uani 1 1 d . . . . .
H1B H 0.108097 0.173377 0.775861 0.023 Uiso 1 1 calc R . . . .
C2B C 0.13001(6) 0.15096(7) 0.6102(2) 0.0191(4) Uani 1 1 d . . . . .
H2B H 0.128470 0.125891 0.660824 0.023 Uiso 1 1 calc R . . . .
C3B C 0.09115(7) 0.13526(7) 0.5179(2) 0.0202(5) Uani 1 1 d . . . . .
C4B C 0.15077(7) 0.16107(7) 0.3764(2) 0.0215(5) Uani 1 1 d . . . . .
C5B C 0.16963(7) 0.17071(7) 0.5157(2) 0.0207(5) Uani 1 1 d . . . . .
H5B H 0.187696 0.156701 0.530851 0.025 Uiso 1 1 calc R . . . .
C6B C 0.19714(7) 0.22061(7) 0.5404(2) 0.0232(5) Uani 1 1 d . . . . .
H6B H 0.222288 0.235008 0.477030 0.028 Uiso 1 1 calc R . . . .
C7B C 0.21178(7) 0.22654(7) 0.6848(2) 0.0247(5) Uani 1 1 d . . . . .
C8B C 0.25373(7) 0.24997(8) 0.7292(3) 0.0325(6) Uani 1 1 d . . . . .
H8B H 0.277054 0.261188 0.666594 0.039 Uiso 1 1 calc R . . . .
C9B C 0.26255(8) 0.25758(8) 0.8686(3) 0.0362(6) Uani 1 1 d . . . . .
C10B C 0.30538(9) 0.28519(9) 0.9168(4) 0.0543(8) Uani 1 1 d . . . . .
H10B H 0.329232 0.297214 0.856140 0.065 Uiso 1 1 calc R . . . .
C11B C 0.31226(11) 0.29448(11) 1.0514(4) 0.0654(11) Uani 1 1 d . . . . .
H11B H 0.340995 0.313162 1.083031 0.078 Uiso 1 1 calc R . . . .
C12B C 0.27770(11) 0.27693(9) 1.1430(3) 0.0574(9) Uani 1 1 d . . . . .
H12B H 0.283033 0.284153 1.235610 0.069 Uiso 1 1 calc R . . . .
C13B C 0.23639(10) 0.24949(8) 1.0995(3) 0.0446(7) Uani 1 1 d . . . . .
H13B H 0.213200 0.236923 1.162437 0.054 Uiso 1 1 calc R . . . .
C14B C 0.22774(8) 0.23953(7) 0.9613(3) 0.0317(6) Uani 1 1 d . . . . .
C15B C 0.18456(8) 0.21340(7) 0.9123(2) 0.0269(5) Uani 1 1 d . . . . .
H15B H 0.161011 0.199899 0.973847 0.032 Uiso 1 1 calc R . . . .
C16B C 0.17679(7) 0.20763(7) 0.7780(2) 0.0222(5) Uani 1 1 d . . . . .
C17B C 0.13290(6) 0.22178(6) 0.6260(2) 0.0170(4) Uani 1 1 d . . . . .
C18B C 0.10492(6) 0.23739(6) 0.6380(2) 0.0172(4) Uani 1 1 d . . . . .
H18B H 0.081467 0.224410 0.700003 0.021 Uiso 1 1 calc R . . . .
C19B C 0.11074(7) 0.27285(6) 0.5583(2) 0.0205(5) Uani 1 1 d . . . . .
C20B C 0.08378(7) 0.29155(7) 0.5731(2) 0.0255(5) Uani 1 1 d . . . . .
H20B H 0.060981 0.279864 0.637540 0.031 Uiso 1 1 calc R . . . .
C21B C 0.09008(8) 0.32592(7) 0.4966(3) 0.0329(6) Uani 1 1 d . . . . .
H21B H 0.072062 0.338370 0.509194 0.039 Uiso 1 1 calc R . . . .
C22B C 0.12294(9) 0.34311(7) 0.3993(3) 0.0375(6) Uani 1 1 d . . . . .
H22B H 0.126614 0.366654 0.344620 0.045 Uiso 1 1 calc R . . . .
C23B C 0.14981(8) 0.32613(7) 0.3825(3) 0.0347(6) Uani 1 1 d . . . . .
H23B H 0.172141 0.338191 0.316611 0.042 Uiso 1 1 calc R . . . .
C24B C 0.14477(7) 0.29080(7) 0.4622(2) 0.0242(5) Uani 1 1 d . . . . .
C25B C 0.17291(7) 0.27341(7) 0.4506(2) 0.0250(5) Uani 1 1 d . . . . .
H25B H 0.195586 0.284939 0.385751 0.030 Uiso 1 1 calc R . . . .
C26B C 0.16760(7) 0.24025(6) 0.5320(2) 0.0198(5) Uani 1 1 d . . . . .
C27B C 0.07932(7) 0.13492(8) 0.2701(2) 0.0246(5) Uani 1 1 d . . . . .
C28B C 0.08478(7) 0.16937(8) 0.1920(2) 0.0259(5) Uani 1 1 d . . . . .
C29B C 0.06030(8) 0.16343(9) 0.0770(2) 0.0330(6) Uani 1 1 d . . . . .
C30B C 0.02870(8) 0.12218(10) 0.0419(3) 0.0428(7) Uani 1 1 d . . . . .
H30B H 0.011388 0.117663 -0.035809 0.051 Uiso 1 1 calc R . . . .
C31B C 0.02212(8) 0.08693(9) 0.1206(3) 0.0406(7) Uani 1 1 d . . . . .
H31B H -0.000019 0.058387 0.097128 0.049 Uiso 1 1 calc R . . . .
C32B C 0.04769(7) 0.09324(8) 0.2332(3) 0.0323(6) Uani 1 1 d . . . . .
H32B H 0.043514 0.068974 0.285020 0.039 Uiso 1 1 calc R . . . .
C33B C 0.10220(9) 0.23754(9) 0.1320(2) 0.0378(6) Uani 1 1 d . . . . .
H33C H 0.128549 0.263747 0.098668 0.045 Uiso 1 1 calc R . . . .
H33D H 0.084014 0.246828 0.181494 0.045 Uiso 1 1 calc R . . . .
C34B C 0.07683(9) 0.20773(9) 0.0160(2) 0.0408(7) Uani 1 1 d . . . . .
H34C H 0.052559 0.212152 -0.012166 0.049 Uiso 1 1 calc R . . . .
H34D H 0.095899 0.212271 -0.062099 0.049 Uiso 1 1 calc R . . . .
O1C O 0.61093(5) 0.21325(5) 0.98101(16) 0.0267(4) Uani 1 1 d . . . . .
O2C O 0.49411(5) 0.17399(5) 0.70770(15) 0.0259(4) Uani 1 1 d . . . . .
O3C O 0.55122(5) 0.12763(5) 0.64162(16) 0.0302(4) Uani 1 1 d . . . . .
N1C N 0.55811(6) 0.19342(6) 0.81934(18) 0.0203(4) Uani 1 1 d . . . . .
C1C C 0.52971(7) 0.14102(7) 1.1234(2) 0.0200(5) Uani 1 1 d . . . . .
H1C H 0.554894 0.149236 1.185038 0.024 Uiso 1 1 calc R . . . .
C2C C 0.53450(6) 0.18085(7) 1.0437(2) 0.0188(4) Uani 1 1 d . . . . .
H2C H 0.537541 0.204115 1.106927 0.023 Uiso 1 1 calc R . . . .
C3C C 0.57317(7) 0.19831(7) 0.9505(2) 0.0211(5) Uani 1 1 d . . . . .
C4C C 0.51345(7) 0.17784(7) 0.8113(2) 0.0206(5) Uani 1 1 d . . . . .
C5C C 0.49498(7) 0.16684(7) 0.9515(2) 0.0202(5) Uani 1 1 d . . . . .
H5C H 0.479811 0.183368 0.974017 0.024 Uiso 1 1 calc R . . . .
C6C C 0.46317(7) 0.11697(7) 0.9665(2) 0.0204(5) Uani 1 1 d . . . . .
H6C H 0.437130 0.106643 0.907029 0.024 Uiso 1 1 calc R . . . .
C7C C 0.45068(7) 0.10897(7) 1.1124(2) 0.0208(5) Uani 1 1 d . . . . .
C8C C 0.40968(7) 0.09017(7) 1.1645(2) 0.0236(5) Uani 1 1 d . . . . .
H8C H 0.385529 0.080722 1.105704 0.028 Uiso 1 1 calc R . . . .
C9C C 0.40252(7) 0.08453(7) 1.3044(2) 0.0259(5) Uani 1 1 d . . . . .
C10C C 0.36086(8) 0.06774(8) 1.3619(3) 0.0361(6) Uani 1 1 d . . . . .
H10C H 0.336310 0.058911 1.305209 0.043 Uiso 1 1 calc R . . . .
C11C C 0.35539(9) 0.06403(9) 1.4972(3) 0.0424(7) Uani 1 1 d . . . . .
H11C H 0.327083 0.052566 1.534263 0.051 Uiso 1 1 calc R . . . .
C12C C 0.39102(9) 0.07693(8) 1.5822(3) 0.0381(6) Uani 1 1 d . . . . .
H12C H 0.386732 0.074390 1.676680 0.046 Uiso 1 1 calc R . . . .
C13C C 0.43204(8) 0.09318(7) 1.5312(2) 0.0297(5) Uani 1 1 d . . . . .
H13C H 0.455959 0.101436 1.590184 0.036 Uiso 1 1 calc R . . . .
C14C C 0.43893(7) 0.09772(7) 1.3906(2) 0.0235(5) Uani 1 1 d . . . . .
C15C C 0.48122(7) 0.11681(7) 1.3341(2) 0.0225(5) Uani 1 1 d . . . . .
H15C H 0.505702 0.125771 1.391194 0.027 Uiso 1 1 calc R . . . .
C16C C 0.48707(7) 0.12242(7) 1.1995(2) 0.0199(5) Uani 1 1 d . . . . .
C17C C 0.52412(6) 0.10629(6) 1.0240(2) 0.0189(5) Uani 1 1 d . . . . .
C18C C 0.54822(7) 0.08623(7) 1.0163(2) 0.0227(5) Uani 1 1 d . . . . .
H18C H 0.572382 0.094901 1.074569 0.027 Uiso 1 1 calc R . . . .
C19C C 0.53746(7) 0.05248(7) 0.9217(2) 0.0243(5) Uani 1 1 d . . . . .
C20C C 0.56037(7) 0.02928(7) 0.9149(3) 0.0295(5) Uani 1 1 d . . . . .
H20C H 0.583869 0.036478 0.974735 0.035 Uiso 1 1 calc R . . . .
C21C C 0.54893(8) -0.00344(7) 0.8228(3) 0.0345(6) Uani 1 1 d . . . . .
H21C H 0.564411 -0.018851 0.820204 0.041 Uiso 1 1 calc R . . . .
C22C C 0.51488(9) -0.01433(8) 0.7329(3) 0.0371(6) Uani 1 1 d . . . . .
H22C H 0.507878 -0.036490 0.668006 0.044 Uiso 1 1 calc R . . . .
C23C C 0.49150(8) 0.00674(8) 0.7379(3) 0.0338(6) Uani 1 1 d . . . . .
H23C H 0.468042 -0.001230 0.677191 0.041 Uiso 1 1 calc R . . . .
C24C C 0.50196(7) 0.04048(7) 0.8330(2) 0.0257(5) Uani 1 1 d . . . . .
C25C C 0.47750(7) 0.06197(7) 0.8431(2) 0.0240(5) Uani 1 1 d . . . . .
H25C H 0.453769 0.054391 0.783841 0.029 Uiso 1 1 calc R . . . .
C26C C 0.48792(7) 0.09352(7) 0.9375(2) 0.0204(5) Uani 1 1 d . . . . .
C27C C 0.58563(7) 0.20336(8) 0.7046(2) 0.0239(5) Uani 1 1 d . . . . .
C28C C 0.58130(7) 0.17038(8) 0.6223(2) 0.0260(5) Uani 1 1 d . . . . .
C29C C 0.60792(8) 0.17790(9) 0.5121(2) 0.0313(6) Uani 1 1 d . . . . .
C30C C 0.64056(8) 0.21969(9) 0.4850(3) 0.0370(6) Uani 1 1 d . . . . .
H30C H 0.659249 0.225281 0.410133 0.044 Uiso 1 1 calc R . . . .
C31C C 0.64606(8) 0.25375(9) 0.5677(3) 0.0365(6) Uani 1 1 d . . . . .
H31C H 0.668804 0.282556 0.550070 0.044 Uiso 1 1 calc R . . . .
C32C C 0.61830(7) 0.24563(8) 0.6760(2) 0.0301(5) Uani 1 1 d . . . . .
H32C H 0.621646 0.269041 0.730788 0.036 Uiso 1 1 calc R . . . .
C33C C 0.56472(9) 0.10324(9) 0.5547(3) 0.0370(6) Uani 1 1 d . . . . .
H33E H 0.539015 0.077857 0.514795 0.044 Uiso 1 1 calc R . . . .
H33F H 0.581455 0.092726 0.606619 0.044 Uiso 1 1 calc R . . . .
C34C C 0.59293(8) 0.13467(9) 0.4457(2) 0.0368(6) Uani 1 1 d . . . . .
H34E H 0.617779 0.130562 0.422681 0.044 Uiso 1 1 calc R . . . .
H34F H 0.575874 0.131456 0.363474 0.044 Uiso 1 1 calc R . . . .
O3S O 0.666667 0.333333 0.9376(15) 0.100 Uiso 0.360(9) 3 d S T P . .
O1S O 0.000000 0.000000 0.500000 0.100 Uiso 0.516(15) 6 d S T P A 2
O2S O 0.0233(6) 0.0127(8) 0.400(2) 0.100 Uiso 0.143(5) 1 d . . . B -1

loop_
_atom_site_aniso_label
_atom_site_aniso_U_11
_atom_site_aniso_U_22
_atom_site_aniso_U_33
_atom_site_aniso_U_23
_atom_site_aniso_U_13
_atom_site_aniso_U_12
O1A 0.0181(8) 0.0298(9) 0.0299(9) 0.0054(7) -0.0002(7) 0.0096(7)
O2A 0.0282(9) 0.0297(9) 0.0235(9) 0.0028(7) -0.0032(7) 0.0170(7)
O3A 0.0377(10) 0.0386(10) 0.0256(9) 0.0007(7) 0.0046(7) 0.0265(8)
N1A 0.0199(9) 0.0224(9) 0.0208(10) 0.0059(7) 0.0023(8) 0.0123(8)
C1A 0.0165(10) 0.0181(11) 0.0177(11) 0.0000(9) -0.0017(8) 0.0081(9)
C2A 0.0205(11) 0.0153(10) 0.0182(11) 0.0002(8) 0.0006(9) 0.0101(9)
C3A 0.0210(12) 0.0153(10) 0.0256(13) 0.0030(9) 0.0009(9) 0.0092(9)
C4A 0.0226(11) 0.0172(11) 0.0263(13) 0.0018(9) -0.0005(10) 0.0125(9)
C5A 0.0209(11) 0.0178(11) 0.0254(12) 0.0012(9) 0.0003(9) 0.0125(9)
C6A 0.0161(10) 0.0190(11) 0.0223(12) 0.0018(9) -0.0028(9) 0.0097(9)
C7A 0.0209(11) 0.0165(11) 0.0219(12) 0.0004(9) 0.0010(9) 0.0119(9)
C8A 0.0217(12) 0.0183(11) 0.0300(13) 0.0023(9) -0.0012(9) 0.0119(10)
C9A 0.0248(12) 0.0172(11) 0.0286(13) 0.0048(9) 0.0055(10) 0.0135(9)
C10A 0.0233(12) 0.0306(13) 0.0382(15) 0.0073(11) 0.0052(10) 0.0148(11)
C11A 0.0336(14) 0.0386(15) 0.0347(15) 0.0128(11) 0.0170(11) 0.0183(12)
C12A 0.0389(15) 0.0306(13) 0.0240(13) 0.0086(10) 0.0112(11) 0.0142(12)
C13A 0.0377(14) 0.0210(12) 0.0229(13) 0.0030(9) 0.0054(10) 0.0151(11)
C14A 0.0287(12) 0.0143(10) 0.0240(12) 0.0012(9) 0.0045(9) 0.0130(9)
C15A 0.0221(11) 0.0151(10) 0.0205(12) -0.0014(9) 0.0002(9) 0.0100(9)
C16A 0.0204(11) 0.0129(10) 0.0214(12) -0.0003(8) 0.0017(9) 0.0085(9)
C17A 0.0166(10) 0.0155(10) 0.0157(11) 0.0022(8) 0.0020(8) 0.0070(9)
C18A 0.0136(10) 0.0163(10) 0.0151(11) 0.0046(8) 0.0022(8) 0.0054(9)
C19A 0.0226(11) 0.0158(10) 0.0207(12) 0.0056(9) 0.0067(9) 0.0089(9)
C20A 0.0245(12) 0.0228(12) 0.0339(14) 0.0047(10) 0.0095(10) 0.0132(10)
C21A 0.0365(14) 0.0200(12) 0.0485(16) 0.0020(11) 0.0143(12) 0.0172(11)
C22A 0.0449(15) 0.0212(12) 0.0337(14) -0.0074(11) 0.0079(12) 0.0126(12)
C23A 0.0351(13) 0.0220(12) 0.0252(13) -0.0050(10) 0.0009(10) 0.0092(11)
C24A 0.0245(12) 0.0179(11) 0.0187(11) 0.0011(9) 0.0040(9) 0.0087(9)
C25A 0.0198(11) 0.0188(11) 0.0168(11) 0.0015(9) -0.0032(9) 0.0067(9)
C26A 0.0169(10) 0.0167(10) 0.0156(11) 0.0049(8) 0.0012(8) 0.0070(9)
C27A 0.0240(12) 0.0360(13) 0.0227(13) 0.0109(10) 0.0023(9) 0.0193(11)
C28A 0.0256(12) 0.0403(14) 0.0224(12) 0.0121(11) 0.0048(10) 0.0216(11)
C29A 0.0361(14) 0.0629(18) 0.0237(14) 0.0134(12) 0.0054(11) 0.0380(14)
C30A 0.0333(15) 0.078(2) 0.0338(15) 0.0313(15) 0.0169(12) 0.0366(15)
C31A 0.0301(14) 0.0546(18) 0.0453(17) 0.0258(14) 0.0103(12) 0.0209(13)
C32A 0.0273(13) 0.0370(14) 0.0344(15) 0.0156(11) 0.0042(11) 0.0156(11)
C33A 0.0587(18) 0.0549(17) 0.0268(14) -0.0010(12) 0.0031(12) 0.0450(15)
C34A 0.0486(16) 0.080(2) 0.0247(14) 0.0030(13) 0.0014(12) 0.0523(16)
O1B 0.0185(8) 0.0279(8) 0.0289(9) -0.0029(7) -0.0006(7) 0.0095(7)
O2B 0.0274(9) 0.0430(10) 0.0258(9) 0.0027(7) 0.0035(7) 0.0243(8)
O3B 0.0308(9) 0.0371(10) 0.0278(9) 0.0061(7) -0.0001(7) 0.0216(8)
N1B 0.0199(9) 0.0241(10) 0.0216(10) -0.0019(8) -0.0001(8) 0.0139(8)
C1B 0.0203(11) 0.0174(11) 0.0205(12) 0.0012(9) 0.0004(9) 0.0100(9)
C2B 0.0204(11) 0.0198(11) 0.0209(11) 0.0008(9) -0.0009(9) 0.0129(9)
C3B 0.0209(12) 0.0164(10) 0.0260(12) -0.0026(9) -0.0011(9) 0.0113(9)
C4B 0.0214(11) 0.0234(11) 0.0283(13) 0.0011(10) 0.0013(10) 0.0178(10)
C5B 0.0192(11) 0.0231(11) 0.0257(12) -0.0009(9) -0.0002(9) 0.0150(9)
C6B 0.0149(11) 0.0240(12) 0.0299(13) 0.0016(10) 0.0045(9) 0.0092(9)
C7B 0.0243(12) 0.0206(11) 0.0355(14) -0.0050(10) -0.0057(10) 0.0161(10)
C8B 0.0210(12) 0.0266(13) 0.0551(18) -0.0101(11) -0.0046(11) 0.0158(11)
C9B 0.0320(14) 0.0275(13) 0.0588(19) -0.0151(12) -0.0219(13) 0.0220(11)
C10B 0.0370(16) 0.0488(17) 0.082(2) -0.0242(17) -0.0258(16) 0.0252(14)
C11B 0.059(2) 0.061(2) 0.085(3) -0.033(2) -0.054(2) 0.0359(18)
C12B 0.074(2) 0.0386(17) 0.058(2) -0.0134(15) -0.0423(19) 0.0270(17)
C13B 0.0646(19) 0.0238(13) 0.0448(17) -0.0046(12) -0.0249(15) 0.0216(13)
C14B 0.0412(15) 0.0203(12) 0.0408(15) -0.0068(11) -0.0191(12) 0.0208(11)
C15B 0.0355(13) 0.0192(11) 0.0308(14) -0.0035(10) -0.0096(10) 0.0173(10)
C16B 0.0267(12) 0.0149(11) 0.0298(13) -0.0020(9) -0.0053(10) 0.0140(10)
C17B 0.0149(10) 0.0163(10) 0.0177(11) -0.0007(8) -0.0026(8) 0.0063(9)
C18B 0.0153(10) 0.0154(10) 0.0176(11) -0.0022(8) -0.0007(8) 0.0053(9)
C19B 0.0198(11) 0.0157(10) 0.0243(12) -0.0039(9) -0.0070(9) 0.0076(9)
C20B 0.0254(12) 0.0209(11) 0.0322(13) -0.0072(10) -0.0094(10) 0.0130(10)
C21B 0.0362(14) 0.0223(12) 0.0459(16) -0.0067(11) -0.0142(12) 0.0189(11)
C22B 0.0528(16) 0.0180(12) 0.0433(16) 0.0038(11) -0.0114(13) 0.0188(12)
C23B 0.0452(15) 0.0229(12) 0.0327(14) 0.0073(10) 0.0036(12) 0.0145(12)
C24B 0.0289(12) 0.0158(11) 0.0252(13) 0.0012(9) -0.0016(10) 0.0093(10)
C25B 0.0227(11) 0.0208(11) 0.0255(13) 0.0021(9) 0.0050(9) 0.0063(10)
C26B 0.0199(11) 0.0172(11) 0.0220(12) -0.0032(9) -0.0015(9) 0.0090(9)
C27B 0.0224(12) 0.0380(13) 0.0206(12) -0.0070(10) -0.0011(9) 0.0205(11)
C28B 0.0218(12) 0.0437(15) 0.0209(12) -0.0028(10) 0.0034(9) 0.0229(11)
C29B 0.0355(14) 0.0661(18) 0.0170(12) -0.0051(12) -0.0009(10) 0.0401(14)
C30B 0.0397(15) 0.079(2) 0.0269(14) -0.0220(14) -0.0124(12) 0.0426(16)
C31B 0.0337(14) 0.0533(17) 0.0391(16) -0.0232(14) -0.0108(12) 0.0250(13)
C32B 0.0282(13) 0.0388(14) 0.0345(15) -0.0108(11) -0.0018(11) 0.0203(12)
C33B 0.0463(16) 0.0537(17) 0.0295(14) 0.0147(12) 0.0064(12) 0.0372(14)
C34B 0.0454(16) 0.079(2) 0.0230(14) 0.0087(13) 0.0063(12) 0.0496(16)
O1C 0.0169(8) 0.0306(9) 0.0302(9) 0.0028(7) -0.0008(7) 0.0101(7)
O2C 0.0258(8) 0.0336(9) 0.0224(9) 0.0012(7) -0.0024(7) 0.0180(7)
O3C 0.0328(9) 0.0344(9) 0.0292(9) -0.0015(7) 0.0027(7) 0.0210(8)
N1C 0.0197(9) 0.0238(10) 0.0208(10) 0.0046(8) 0.0020(8) 0.0134(8)
C1C 0.0158(10) 0.0217(11) 0.0220(12) 0.0014(9) -0.0023(9) 0.0091(9)
C2C 0.0185(11) 0.0193(11) 0.0204(12) 0.0005(9) 0.0010(9) 0.0107(9)
C3C 0.0220(12) 0.0176(11) 0.0279(13) 0.0018(9) 0.0009(9) 0.0130(9)
C4C 0.0227(11) 0.0193(11) 0.0237(12) 0.0009(9) 0.0013(10) 0.0135(9)
C5C 0.0205(11) 0.0232(11) 0.0216(12) -0.0010(9) -0.0010(9) 0.0146(9)
C6C 0.0169(11) 0.0233(11) 0.0208(12) 0.0018(9) -0.0020(9) 0.0100(9)
C7C 0.0190(11) 0.0180(11) 0.0278(12) 0.0012(9) -0.0013(9) 0.0111(9)
C8C 0.0189(11) 0.0261(12) 0.0285(13) 0.0022(10) -0.0006(9) 0.0133(10)
C9C 0.0230(12) 0.0253(12) 0.0330(14) 0.0044(10) 0.0039(10) 0.0149(10)
C10C 0.0292(13) 0.0442(15) 0.0417(16) 0.0111(12) 0.0073(11) 0.0234(12)
C11C 0.0368(15) 0.0550(17) 0.0448(17) 0.0143(13) 0.0205(13) 0.0300(14)
C12C 0.0491(16) 0.0428(15) 0.0274(14) 0.0039(12) 0.0123(12) 0.0267(13)
C13C 0.0397(14) 0.0245(12) 0.0279(14) -0.0002(10) 0.0058(11) 0.0183(11)
C14C 0.0291(12) 0.0190(11) 0.0262(13) 0.0018(9) 0.0039(10) 0.0150(10)
C15C 0.0238(12) 0.0208(11) 0.0260(13) -0.0028(9) -0.0036(9) 0.0136(10)
C16C 0.0201(11) 0.0186(11) 0.0238(13) 0.0019(9) 0.0019(9) 0.0119(9)
C17C 0.0184(11) 0.0164(10) 0.0205(12) 0.0046(9) 0.0039(9) 0.0075(9)
C18C 0.0177(11) 0.0231(11) 0.0253(12) 0.0076(9) 0.0054(9) 0.0088(10)
C19C 0.0249(12) 0.0177(11) 0.0286(13) 0.0090(9) 0.0122(10) 0.0094(10)
C20C 0.0235(12) 0.0216(12) 0.0418(15) 0.0100(11) 0.0121(11) 0.0101(10)
C21C 0.0342(14) 0.0195(12) 0.0515(16) 0.0061(11) 0.0191(13) 0.0148(11)
C22C 0.0457(16) 0.0226(13) 0.0400(16) -0.0011(11) 0.0125(12) 0.0149(12)
C23C 0.0402(15) 0.0280(13) 0.0322(14) 0.0018(11) 0.0046(11) 0.0162(12)
C24C 0.0305(13) 0.0190(11) 0.0254(12) 0.0046(9) 0.0068(10) 0.0106(10)
C25C 0.0252(12) 0.0195(11) 0.0224(12) 0.0037(9) 0.0010(9) 0.0074(10)
C26C 0.0193(11) 0.0190(11) 0.0208(12) 0.0048(9) 0.0027(9) 0.0079(9)
C27C 0.0252(12) 0.0347(13) 0.0206(12) 0.0077(10) 0.0044(9) 0.0215(11)
C28C 0.0239(12) 0.0359(14) 0.0254(13) 0.0090(10) 0.0004(10) 0.0203(11)
C29C 0.0301(13) 0.0579(17) 0.0210(13) 0.0067(11) 0.0021(10) 0.0333(13)
C30C 0.0305(14) 0.0623(18) 0.0288(14) 0.0214(13) 0.0117(11) 0.0312(13)
C31C 0.0290(13) 0.0445(15) 0.0398(16) 0.0201(13) 0.0097(11) 0.0211(12)
C32C 0.0284(13) 0.0355(14) 0.0328(14) 0.0115(11) 0.0026(11) 0.0207(11)
C33C 0.0463(15) 0.0500(16) 0.0307(14) -0.0086(12) -0.0026(12) 0.0360(14)
C34C 0.0361(14) 0.0713(19) 0.0219(13) -0.0026(12) -0.0009(11) 0.0410(14)

loop_
_atom_type_symbol
_atom_type_description
_atom_type_scat_dispersion_real
_atom_type_scat_dispersion_imag
_atom_type_scat_source
C C 0.0033 0.0016 'International Tables Vol C Tables 4.2.6.8 and 6.1.1.4'
H H 0.0000 0.0000 'International Tables Vol C Tables 4.2.6.8 and 6.1.1.4'
N N 0.0061 0.0033 'International Tables Vol C Tables 4.2.6.8 and 6.1.1.4'
O O 0.0106 0.0060 'International Tables Vol C Tables 4.2.6.8 and 6.1.1.4'

loop_
_geom_angle_atom_site_label_1
_geom_angle_atom_site_label_2
_geom_angle_atom_site_label_3
_geom_angle
C28A O3A C33A 106.25(18)
C3A N1A C4A 112.84(17)
C3A N1A C27A 122.96(17)
C4A N1A C27A 124.19(18)
C2A C1A H1A 112.0
C16A C1A H1A 112.0
C16A C1A C2A 107.16(16)
C16A C1A C17A 105.21(16)
C17A C1A H1A 112.0
C17A C1A C2A 108.24(17)
C1A C2A H2A 110.4
C3A C2A C1A 110.04(16)
C3A C2A H2A 110.4
C3A C2A C5A 105.12(17)
C5A C2A C1A 110.30(16)
C5A C2A H2A 110.4
O1A C3A N1A 124.4(2)
O1A C3A C2A 127.1(2)
N1A C3A C2A 108.40(17)
O2A C4A N1A 124.1(2)
O2A C4A C5A 127.62(19)
N1A C4A C5A 108.31(18)
C2A C5A H5A 110.3
C2A C5A C6A 109.88(16)
C4A C5A C2A 104.88(16)
C4A C5A H5A 110.3
C4A C5A C6A 111.21(17)
C6A C5A H5A 110.3
C5A C6A H6A 112.0
C7A C6A C5A 106.89(17)
C7A C6A H6A 112.0
C26A C6A C5A 108.52(16)
C26A C6A H6A 112.0
C26A C6A C7A 105.13(16)
C8A C7A C6A 126.5(2)
C8A C7A C16A 120.7(2)
C16A C7A C6A 112.72(18)
C7A C8A H8A 119.9
C7A C8A C9A 120.3(2)
C9A C8A H8A 119.9
C10A C9A C8A 122.3(2)
C10A C9A C14A 118.8(2)
C14A C9A C8A 118.84(19)
C9A C10A H10A 119.9
C11A C10A C9A 120.2(2)
C11A C10A H10A 119.9
C10A C11A H11A 119.7
C10A C11A C12A 120.6(2)
C12A C11A H11A 119.7
C11A C12A H12A 119.3
C13A C12A C11A 121.4(2)
C13A C12A H12A 119.3
C12A C13A H13A 120.3
C12A C13A C14A 119.5(2)
C14A C13A H13A 120.3
C13A C14A C9A 119.4(2)
C15A C14A C9A 119.8(2)
C15A C14A C13A 120.8(2)
C14A C15A H15A 119.8
C16A C15A C14A 120.3(2)
C16A C15A H15A 119.8
C7A C16A C1A 113.08(18)
C15A C16A C1A 126.67(19)
C15A C16A C7A 120.09(19)
C18A C17A C1A 126.43(19)
C18A C17A C26A 120.51(19)
C26A C17A C1A 112.99(17)
C17A C18A H18A 120.1
C17A C18A C19A 119.82(19)
C19A C18A H18A 120.1
C20A C19A C18A 121.8(2)
C20A C19A C24A 118.7(2)
C24A C19A C18A 119.47(18)
C19A C20A H20A 119.7
C21A C20A C19A 120.5(2)
C21A C20A H20A 119.7
C20A C21A H21A 119.5
C20A C21A C22A 121.1(2)
C22A C21A H21A 119.5
C21A C22A H22A 120.0
C23A C22A C21A 120.0(2)
C23A C22A H22A 120.0
C22A C23A H23A 119.6
C22A C23A C24A 120.7(2)
C24A C23A H23A 119.6
C19A C24A C23A 118.9(2)
C25A C24A C19A 119.24(19)
C25A C24A C23A 121.9(2)
C24A C25A H25A 119.8
C26A C25A C24A 120.30(19)
C26A C25A H25A 119.8
C17A C26A C6A 112.89(17)
C25A C26A C6A 126.39(18)
C25A C26A C17A 120.65(18)
C28A C27A N1A 119.7(2)
C28A C27A C32A 118.8(2)
C32A C27A N1A 121.4(2)
O3A C28A C27A 124.5(2)
O3A C28A C29A 114.0(2)
C27A C28A C29A 121.5(2)
C28A C29A C34A 107.2(2)
C30A C29A C28A 119.5(3)
C30A C29A C34A 133.3(2)
C29A C30A H30A 120.3
C29A C30A C31A 119.5(2)
C31A C30A H30A 120.3
C30A C31A H31A 119.8
C32A C31A C30A 120.5(3)
C32A C31A H31A 119.8
C27A C32A H32A 119.9
C31A C32A C27A 120.2(3)
C31A C32A H32A 119.9
O3A C33A H33A 110.5
O3A C33A H33B 110.5
O3A C33A C34A 106.2(2)
H33A C33A H33B 108.7
C34A C33A H33A 110.5
C34A C33A H33B 110.5
C29A C34A C33A 102.3(2)
C29A C34A H34A 111.3
C29A C34A H34B 111.3
C33A C34A H34A 111.3
C33A C34A H34B 111.3
H34A C34A H34B 109.2
C28B O3B C33B 105.94(18)
C3B N1B C27B 124.94(17)
C4B N1B C3B 113.03(18)
C4B N1B C27B 122.03(18)
C2B C1B H1B 112.1
C16B C1B H1B 112.1
C16B C1B C2B 108.87(16)
C17B C1B H1B 112.1
C17B C1B C2B 107.12(17)
C17B C1B C16B 104.24(16)
C1B C2B H2B 110.1
C3B C2B C1B 111.03(16)
C3B C2B H2B 110.1
C3B C2B C5B 104.73(17)
C5B C2B C1B 110.53(17)
C5B C2B H2B 110.1
O1B C3B N1B 124.56(19)
O1B C3B C2B 127.2(2)
N1B C3B C2B 108.24(17)
O2B C4B N1B 123.9(2)
O2B C4B C5B 127.56(19)
N1B C4B C5B 108.55(18)
C2B C5B H5B 110.4
C2B C5B C6B 109.43(17)
C4B C5B C2B 104.98(16)
C4B C5B H5B 110.4
C4B C5B C6B 111.08(18)
C6B C5B H5B 110.4
C5B C6B H6B 111.9
C7B C6B C5B 106.63(18)
C7B C6B H6B 111.9
C7B C6B C26B 104.87(17)
C26B C6B C5B 109.14(16)
C26B C6B H6B 111.9
C8B C7B C6B 126.0(2)
C8B C7B C16B 120.4(2)
C16B C7B C6B 113.44(19)
C7B C8B H8B 119.9
C7B C8B C9B 120.1(2)
C9B C8B H8B 119.9
C10B C9B C8B 121.4(3)
C14B C9B C8B 119.5(2)
C14B C9B C10B 119.0(3)
C9B C10B H10B 120.1
C11B C10B C9B 119.8(3)
C11B C10B H10B 120.1
C10B C11B H11B 119.4
C10B C11B C12B 121.2(3)
C12B C11B H11B 119.4
C11B C12B H12B 120.0
C13B C12B C11B 120.0(3)
C13B C12B H12B 120.0
C12B C13B H13B 119.7
C12B C13B C14B 120.6(3)
C14B C13B H13B 119.7
C9B C14B C13B 119.4(2)
C9B C14B C15B 119.0(2)
C13B C14B C15B 121.6(3)
C14B C15B H15B 119.8
C16B C15B C14B 120.4(2)
C16B C15B H15B 119.8
C7B C16B C1B 112.58(19)
C15B C16B C1B 126.6(2)
C15B C16B C7B 120.5(2)
C18B C17B C1B 126.30(19)
C18B C17B C26B 120.66(19)
C26B C17B C1B 113.00(17)
C17B C18B H18B 120.0
C17B C18B C19B 120.08(19)
C19B C18B H18B 120.0
C18B C19B C20B 121.7(2)
C18B C19B C24B 119.46(19)
C24B C19B C20B 118.8(2)
C19B C20B H20B 119.5
C21B C20B C19B 121.0(2)
C21B C20B H20B 119.5
C20B C21B H21B 119.8
C20B C21B C22B 120.4(2)
C22B C21B H21B 119.8
C21B C22B H22B 119.9
C23B C22B C21B 120.3(2)
C23B C22B H22B 119.9
C22B C23B H23B 119.6
C22B C23B C24B 120.9(2)
C24B C23B H23B 119.6
C23B C24B C19B 118.5(2)
C25B C24B C19B 119.11(19)
C25B C24B C23B 122.3(2)
C24B C25B H25B 119.8
C26B C25B C24B 120.3(2)
C26B C25B H25B 119.8
C17B C26B C6B 112.87(18)
C25B C26B C6B 126.8(2)
C25B C26B C17B 120.31(19)
C28B C27B N1B 119.3(2)
C28B C27B C32B 118.5(2)
C32B C27B N1B 122.3(2)
O3B C28B C27B 124.2(2)
O3B C28B C29B 113.7(2)
C27B C28B C29B 122.0(2)
C28B C29B C34B 106.7(2)
C30B C29B C28B 119.2(2)
C30B C29B C34B 134.1(2)
C29B C30B H30B 120.2
C29B C30B C31B 119.7(2)
C31B C30B H30B 120.2
C30B C31B H31B 119.8
C32B C31B C30B 120.5(2)
C32B C31B H31B 119.8
C27B C32B C31B 120.1(2)
C27B C32B H32B 119.9
C31B C32B H32B 119.9
O3B C33B H33C 110.6
O3B C33B H33D 110.6
O3B C33B C34B 105.8(2)
H33C C33B H33D 108.7
C34B C33B H33C 110.6
C34B C33B H33D 110.6
C29B C34B C33B 101.91(19)
C29B C34B H34C 111.4
C29B C34B H34D 111.4
C33B C34B H34C 111.4
C33B C34B H34D 111.4
H34C C34B H34D 109.3
C28C O3C C33C 105.62(18)
C3C N1C C4C 113.16(18)
C3C N1C C27C 123.23(17)
C4C N1C C27C 123.60(18)
C2C C1C H1C 111.9
C16C C1C H1C 111.9
C16C C1C C2C 106.41(16)
C17C C1C H1C 111.9
C17C C1C C2C 108.50(17)
C17C C1C C16C 106.02(16)
C1C C2C H2C 110.3
C3C C2C C1C 110.53(16)
C3C C2C H2C 110.3
C3C C2C C5C 105.12(17)
C5C C2C C1C 110.09(16)
C5C C2C H2C 110.3
O1C C3C N1C 124.4(2)
O1C C3C C2C 127.4(2)
N1C C3C C2C 108.22(17)
O2C C4C N1C 124.2(2)
O2C C4C C5C 127.72(19)
N1C C4C C5C 108.08(18)
C2C C5C H5C 110.4
C2C C5C C6C 109.61(16)
C4C C5C C2C 105.12(17)
C4C C5C H5C 110.4
C4C C5C C6C 110.92(17)
C6C C5C H5C 110.4
C5C C6C H6C 111.8
C7C C6C C5C 106.54(17)
C7C C6C H6C 111.8
C7C C6C C26C 106.16(17)
C26C C6C C5C 108.49(16)
C26C C6C H6C 111.8
C8C C7C C6C 127.0(2)
C8C C7C C16C 119.9(2)
C16C C7C C6C 113.08(18)
C7C C8C H8C 119.4
C7C C8C C9C 121.1(2)
C9C C8C H8C 119.4
C8C C9C C14C 118.6(2)
C10C C9C C8C 122.4(2)
C10C C9C C14C 118.9(2)
C9C C10C H10C 119.6
C11C C10C C9C 120.8(2)
C11C C10C H10C 119.6
C10C C11C H11C 119.7
C10C C11C C12C 120.5(2)
C12C C11C H11C 119.7
C11C C12C H12C 119.6
C13C C12C C11C 120.8(2)
C13C C12C H12C 119.6
C12C C13C H13C 119.9
C12C C13C C14C 120.1(2)
C14C C13C H13C 119.9
C13C C14C C9C 118.8(2)
C13C C14C C15C 121.8(2)
C15C C14C C9C 119.3(2)
C14C C15C H15C 119.7
C16C C15C C14C 120.7(2)
C16C C15C H15C 119.7
C7C C16C C1C 112.45(18)
C15C C16C C1C 127.1(2)
C15C C16C C7C 120.4(2)
C18C C17C C1C 127.01(19)
C18C C17C C26C 120.2(2)
C26C C17C C1C 112.67(17)
C17C C18C H18C 119.8
C17C C18C C19C 120.3(2)
C19C C18C H18C 119.8
C18C C19C C20C 122.1(2)
C18C C19C C24C 119.4(2)
C24C C19C C20C 118.5(2)
C19C C20C H20C 119.7
C21C C20C C19C 120.7(2)
C21C C20C H20C 119.7
C20C C21C H21C 119.6
C20C C21C C22C 120.8(2)
C22C C21C H21C 119.6
C21C C22C H22C 119.9
C23C C22C C21C 120.3(2)
C23C C22C H22C 119.9
C22C C23C H23C 119.7
C22C C23C C24C 120.7(2)
C24C C23C H23C 119.7
C19C C24C C23C 119.1(2)
C25C C24C C19C 119.1(2)
C25C C24C C23C 121.9(2)
C24C C25C H25C 119.9
C26C C25C C24C 120.2(2)
C26C C25C H25C 119.9
C17C C26C C6C 113.03(18)
C25C C26C C6C 126.2(2)
C25C C26C C17C 120.74(19)
C28C C27C N1C 119.7(2)
C28C C27C C32C 118.4(2)
C32C C27C N1C 121.9(2)
O3C C28C C27C 123.8(2)
O3C C28C C29C 113.9(2)
C27C C28C C29C 122.3(2)
C28C C29C C34C 107.0(2)
C30C C29C C28C 119.3(2)
C30C C29C C34C 133.7(2)
C29C C30C H30C 120.1
C29C C30C C31C 119.7(2)
C31C C30C H30C 120.1
C30C C31C H31C 119.9
C32C C31C C30C 120.1(2)
C32C C31C H31C 119.9
C27C C32C H32C 119.9
C31C C32C C27C 120.3(2)
C31C C32C H32C 119.9
O3C C33C H33E 110.5
O3C C33C H33F 110.5
O3C C33C C34C 106.16(19)
H33E C33C H33F 108.7
C34C C33C H33E 110.5
C34C C33C H33F 110.5
C29C C34C C33C 101.66(19)
C29C C34C H34E 111.4
C29C C34C H34F 111.4
C33C C34C H34E 111.4
C33C C34C H34F 111.4
H34E C34C H34F 109.3

loop_
_geom_bond_atom_site_label_1
_geom_bond_atom_site_label_2
_geom_bond_distance
O1A C3A 1.211(2)
O2A C4A 1.209(3)
O3A C28A 1.366(3)
O3A C33A 1.464(3)
N1A C3A 1.387(3)
N1A C4A 1.394(3)
N1A C27A 1.426(3)
C1A H1A 1.0000
C1A C2A 1.551(3)
C1A C16A 1.512(3)
C1A C17A 1.515(3)
C2A H2A 1.0000
C2A C3A 1.509(3)
C2A C5A 1.535(3)
C4A C5A 1.508(3)
C5A H5A 1.0000
C5A C6A 1.561(3)
C6A H6A 1.0000
C6A C7A 1.519(3)
C6A C26A 1.512(3)
C7A C8A 1.359(3)
C7A C16A 1.425(3)
C8A H8A 0.9500
C8A C9A 1.421(3)
C9A C10A 1.414(3)
C9A C14A 1.415(3)
C10A H10A 0.9500
C10A C11A 1.370(4)
C11A H11A 0.9500
C11A C12A 1.380(4)
C12A H12A 0.9500
C12A C13A 1.370(3)
C13A H13A 0.9500
C13A C14A 1.415(3)
C14A C15A 1.411(3)
C15A H15A 0.9500
C15A C16A 1.362(3)
C17A C18A 1.363(3)
C17A C26A 1.424(3)
C18A H18A 0.9500
C18A C19A 1.422(3)
C19A C20A 1.413(3)
C19A C24A 1.418(3)
C20A H20A 0.9500
C20A C21A 1.368(3)
C21A H21A 0.9500
C21A C22A 1.394(4)
C22A H22A 0.9500
C22A C23A 1.367(3)
C23A H23A 0.9500
C23A C24A 1.420(3)
C24A C25A 1.414(3)
C25A H25A 0.9500
C25A C26A 1.358(3)
C27A C28A 1.377(3)
C27A C32A 1.389(3)
C28A C29A 1.387(3)
C29A C30A 1.380(4)
C29A C34A 1.500(4)
C30A H30A 0.9500
C30A C31A 1.392(4)
C31A H31A 0.9500
C31A C32A 1.382(4)
C32A H32A 0.9500
C33A H33A 0.9900
C33A H33B 0.9900
C33A C34A 1.529(4)
C34A H34A 0.9900
C34A H34B 0.9900
O1B C3B 1.209(2)
O2B C4B 1.213(3)
O3B C28B 1.366(3)
O3B C33B 1.461(3)
N1B C3B 1.392(3)
N1B C4B 1.385(3)
N1B C27B 1.429(3)
C1B H1B 1.0000
C1B C2B 1.553(3)
C1B C16B 1.522(3)
C1B C17B 1.516(3)
C2B H2B 1.0000
C2B C3B 1.512(3)
C2B C5B 1.538(3)
C4B C5B 1.503(3)
C5B H5B 1.0000
C5B C6B 1.556(3)
C6B H6B 1.0000
C6B C7B 1.507(3)
C6B C26B 1.524(3)
C7B C8B 1.366(3)
C7B C16B 1.421(3)
C8B H8B 0.9500
C8B C9B 1.418(4)
C9B C10B 1.418(3)
C9B C14B 1.413(4)
C10B H10B 0.9500
C10B C11B 1.372(5)
C11B H11B 0.9500
C11B C12B 1.400(5)
C12B H12B 0.9500
C12B C13B 1.363(4)
C13B H13B 0.9500
C13B C14B 1.415(4)
C14B C15B 1.423(3)
C15B H15B 0.9500
C15B C16B 1.360(3)
C17B C18B 1.363(3)
C17B C26B 1.420(3)
C18B H18B 0.9500
C18B C19B 1.413(3)
C19B C20B 1.419(3)
C19B C24B 1.418(3)
C20B H20B 0.9500
C20B C21B 1.359(3)
C21B H21B 0.9500
C21B C22B 1.400(4)
C22B H22B 0.9500
C22B C23B 1.370(4)
C23B H23B 0.9500
C23B C24B 1.417(3)
C24B C25B 1.417(3)
C25B H25B 0.9500
C25B C26B 1.362(3)
C27B C28B 1.379(3)
C27B C32B 1.386(3)
C28B C29B 1.388(3)
C29B C30B 1.372(4)
C29B C34B 1.504(4)
C30B H30B 0.9500
C30B C31B 1.394(4)
C31B H31B 0.9500
C31B C32B 1.388(4)
C32B H32B 0.9500
C33B H33C 0.9900
C33B H33D 0.9900
C33B C34B 1.520(4)
C34B H34C 0.9900
C34B H34D 0.9900
O1C C3C 1.208(2)
O2C C4C 1.208(3)
O3C C28C 1.363(3)
O3C C33C 1.464(3)
N1C C3C 1.388(3)
N1C C4C 1.396(3)
N1C C27C 1.428(3)
C1C H1C 1.0000
C1C C2C 1.554(3)
C1C C16C 1.517(3)
C1C C17C 1.514(3)
C2C H2C 1.0000
C2C C3C 1.510(3)
C2C C5C 1.537(3)
C4C C5C 1.507(3)
C5C H5C 1.0000
C5C C6C 1.559(3)
C6C H6C 1.0000
C6C C7C 1.504(3)
C6C C26C 1.509(3)
C7C C8C 1.364(3)
C7C C16C 1.425(3)
C8C H8C 0.9500
C8C C9C 1.411(3)
C9C C10C 1.410(3)
C9C C14C 1.422(3)
C10C H10C 0.9500
C10C C11C 1.358(4)
C11C H11C 0.9500
C11C C12C 1.395(4)
C12C H12C 0.9500
C12C C13C 1.368(3)
C13C H13C 0.9500
C13C C14C 1.416(3)
C14C C15C 1.418(3)
C15C H15C 0.9500
C15C C16C 1.355(3)
C17C C18C 1.361(3)
C17C C26C 1.420(3)
C18C H18C 0.9500
C18C C19C 1.418(3)
C19C C20C 1.419(3)
C19C C24C 1.419(3)
C20C H20C 0.9500
C20C C21C 1.372(3)
C21C H21C 0.9500
C21C C22C 1.394(4)
C22C H22C 0.9500
C22C C23C 1.368(3)
C23C H23C 0.9500
C23C C24C 1.422(3)
C24C C25C 1.417(3)
C25C H25C 0.9500
C25C C26C 1.364(3)
C27C C28C 1.373(3)
C27C C32C 1.392(3)
C28C C29C 1.384(3)
C29C C30C 1.377(4)
C29C C34C 1.502(4)
C30C H30C 0.9500
C30C C31C 1.394(4)
C31C H31C 0.9500
C31C C32C 1.390(3)
C32C H32C 0.9500
C33C H33E 0.9900
C33C H33F 0.9900
C33C C34C 1.519(4)
C34C H34E 0.9900
C34C H34F 0.9900

loop_
_geom_torsion_atom_site_label_1
_geom_torsion_atom_site_label_2
_geom_torsion_atom_site_label_3
_geom_torsion_atom_site_label_4
_geom_torsion
O2A C4A C5A C2A -174.8(2)
O2A C4A C5A C6A 66.5(3)
O3A C28A C29A C30A -178.5(2)
O3A C28A C29A C34A 1.4(3)
O3A C33A C34A C29A 19.5(2)
N1A C4A C5A C2A 5.7(2)
N1A C4A C5A C6A -113.03(18)
N1A C27A C28A O3A 2.5(3)
N1A C27A C28A C29A -176.79(19)
N1A C27A C32A C31A 176.2(2)
C1A C2A C3A O1A -61.0(3)
C1A C2A C3A N1A 116.96(18)
C1A C2A C5A C4A -120.90(17)
C1A C2A C5A C6A -1.3(2)
C1A C17A C18A C19A 177.13(18)
C1A C17A C26A C6A -0.8(2)
C1A C17A C26A C25A -177.94(18)
C2A C1A C16A C7A 59.4(2)
C2A C1A C16A C15A -125.3(2)
C2A C1A C17A C18A 125.6(2)
C2A C1A C17A C26A -57.4(2)
C2A C5A C6A C7A 57.7(2)
C2A C5A C6A C26A -55.2(2)
C3A N1A C4A O2A 173.12(19)
C3A N1A C4A C5A -7.3(2)
C3A N1A C27A C28A 111.9(2)
C3A N1A C27A C32A -63.8(3)
C3A C2A C5A C4A -2.3(2)
C3A C2A C5A C6A 117.30(18)
C4A N1A C3A O1A -176.19(19)
C4A N1A C3A C2A 5.8(2)
C4A N1A C27A C28A -69.4(3)
C4A N1A C27A C32A 114.9(2)
C4A C5A C6A C7A 173.36(16)
C4A C5A C6A C26A 60.4(2)
C5A C2A C3A O1A -179.8(2)
C5A C2A C3A N1A -1.8(2)
C5A C6A C7A C8A 126.0(2)
C5A C6A C7A C16A -58.1(2)
C5A C6A C26A C17A 58.1(2)
C5A C6A C26A C25A -125.0(2)
C6A C7A C8A C9A 176.69(19)
C6A C7A C16A C1A -1.1(2)
C6A C7A C16A C15A -176.79(18)
C7A C6A C26A C17A -56.0(2)
C7A C6A C26A C25A 121.0(2)
C7A C8A C9A C10A 178.8(2)
C7A C8A C9A C14A -1.0(3)
C8A C7A C16A C1A 175.12(18)
C8A C7A C16A C15A -0.6(3)
C8A C9A C10A C11A -178.7(2)
C8A C9A C14A C13A 179.79(19)
C8A C9A C14A C15A 0.5(3)
C9A C10A C11A C12A -0.1(4)
C9A C14A C15A C16A -0.1(3)
C10A C9A C14A C13A -0.1(3)
C10A C9A C14A C15A -179.31(19)
C10A C11A C12A C13A -2.0(4)
C11A C12A C13A C14A 3.0(4)
C12A C13A C14A C9A -2.0(3)
C12A C13A C14A C15A 177.3(2)
C13A C14A C15A C16A -179.3(2)
C14A C9A C10A C11A 1.1(3)
C14A C15A C16A C1A -174.99(18)
C14A C15A C16A C7A 0.1(3)
C16A C1A C2A C3A -171.73(17)
C16A C1A C2A C5A -56.2(2)
C16A C1A C17A C18A -120.1(2)
C16A C1A C17A C26A 56.9(2)
C16A C7A C8A C9A 1.1(3)
C17A C1A C2A C3A -58.7(2)
C17A C1A C2A C5A 56.8(2)
C17A C1A C16A C7A -55.7(2)
C17A C1A C16A C15A 119.7(2)
C17A C18A C19A C20A -178.74(19)
C17A C18A C19A C24A 0.3(3)
C18A C17A C26A C6A 176.38(18)
C18A C17A C26A C25A -0.8(3)
C18A C19A C20A C21A -179.0(2)
C18A C19A C24A C23A 179.01(19)
C18A C19A C24A C25A -0.7(3)
C19A C20A C21A C22A 0.0(3)
C19A C24A C25A C26A 0.3(3)
C20A C19A C24A C23A -1.9(3)
C20A C19A C24A C25A 178.43(19)
C20A C21A C22A C23A -2.0(4)
C21A C22A C23A C24A 2.0(4)
C22A C23A C24A C19A -0.1(3)
C22A C23A C24A C25A 179.6(2)
C23A C24A C25A C26A -179.4(2)
C24A C19A C20A C21A 1.9(3)
C24A C25A C26A C6A -176.32(19)
C24A C25A C26A C17A 0.4(3)
C26A C6A C7A C8A -118.8(2)
C26A C6A C7A C16A 57.2(2)
C26A C17A C18A C19A 0.4(3)
C27A N1A C3A O1A 2.6(3)
C27A N1A C3A C2A -175.40(18)
C27A N1A C4A O2A -5.7(3)
C27A N1A C4A C5A 173.85(18)
C27A C28A C29A C30A 0.9(3)
C27A C28A C29A C34A -179.2(2)
C28A O3A C33A C34A -19.3(2)
C28A C27A C32A C31A 0.5(3)
C28A C29A C30A C31A -0.4(4)
C28A C29A C34A C33A -13.0(2)
C29A C30A C31A C32A -0.1(4)
C30A C29A C34A C33A 166.9(3)
C30A C31A C32A C27A 0.1(4)
C32A C27A C28A O3A 178.4(2)
C32A C27A C28A C29A -1.0(3)
C33A O3A C28A C27A -167.9(2)
C33A O3A C28A C29A 11.5(2)
C34A C29A C30A C31A 179.7(2)
O2B C4B C5B C2B -174.5(2)
O2B C4B C5B C6B 67.3(3)
O3B C28B C29B C30B -177.8(2)
O3B C28B C29B C34B 2.8(2)
O3B C33B C34B C29B 23.7(2)
N1B C4B C5B C2B 7.0(2)
N1B C4B C5B C6B -111.14(19)
N1B C27B C28B O3B -1.2(3)
N1B C27B C28B C29B 178.90(19)
N1B C27B C32B C31B 179.2(2)
C1B C2B C3B O1B -57.2(3)
C1B C2B C3B N1B 121.51(18)
C1B C2B C5B C4B -125.12(18)
C1B C2B C5B C6B -5.8(2)
C1B C17B C18B C19B 176.26(18)
C1B C17B C26B C6B -1.9(2)
C1B C17B C26B C25B -178.99(19)
C2B C1B C16B C7B 57.1(2)
C2B C1B C16B C15B -129.2(2)
C2B C1B C17B C18B 125.1(2)
C2B C1B C17B C26B -57.2(2)
C2B C5B C6B C7B 60.7(2)
C2B C5B C6B C26B -52.0(2)
C3B N1B C4B O2B 175.4(2)
C3B N1B C4B C5B -6.1(2)
C3B N1B C27B C28B 115.0(2)
C3B N1B C27B C32B -64.8(3)
C3B C2B C5B C4B -5.5(2)
C3B C2B C5B C6B 113.82(18)
C4B N1B C3B O1B -178.89(19)
C4B N1B C3B C2B 2.4(2)
C4B N1B C27B C28B -63.9(3)
C4B N1B C27B C32B 116.3(2)
C4B C5B C6B C7B 176.18(17)
C4B C5B C6B C26B 63.4(2)
C5B C2B C3B O1B -176.5(2)
C5B C2B C3B N1B 2.2(2)
C5B C6B C7B C8B 125.4(2)
C5B C6B C7B C16B -59.1(2)
C5B C6B C26B C17B 58.5(2)
C5B C6B C26B C25B -124.6(2)
C6B C7B C8B C9B 171.8(2)
C6B C7B C16B C1B -0.2(2)
C6B C7B C16B C15B -174.37(18)
C7B C6B C26B C17B -55.4(2)
C7B C6B C26B C25B 121.4(2)
C7B C8B C9B C10B -173.9(2)
C7B C8B C9B C14B 2.1(3)
C8B C7B C16B C1B 175.58(19)
C8B C7B C16B C15B 1.4(3)
C8B C9B C10B C11B 175.0(3)
C8B C9B C14B C13B -176.0(2)
C8B C9B C14B C15B 1.1(3)
C9B C10B C11B C12B 0.5(5)
C9B C14B C15B C16B -3.1(3)
C10B C9B C14B C13B 0.2(3)
C10B C9B C14B C15B 177.2(2)
C10B C11B C12B C13B 1.1(5)
C11B C12B C13B C14B -2.0(4)
C12B C13B C14B C9B 1.4(4)
C12B C13B C14B C15B -175.6(2)
C13B C14B C15B C16B 173.9(2)
C14B C9B C10B C11B -1.1(4)
C14B C15B C16B C1B -171.40(19)
C14B C15B C16B C7B 1.9(3)
C16B C1B C2B C3B -167.62(17)
C16B C1B C2B C5B -51.8(2)
C16B C1B C17B C18B -119.6(2)
C16B C1B C17B C26B 58.1(2)
C16B C7B C8B C9B -3.4(3)
C17B C1B C2B C3B -55.5(2)
C17B C1B C2B C5B 60.3(2)
C17B C1B C16B C7B -57.0(2)
C17B C1B C16B C15B 116.7(2)
C17B C18B C19B C20B -176.44(19)
C17B C18B C19B C24B 2.6(3)
C18B C17B C26B C6B 175.92(18)
C18B C17B C26B C25B -1.2(3)
C18B C19B C20B C21B 179.4(2)
C18B C19B C24B C23B 179.5(2)
C18B C19B C24B C25B -1.6(3)
C19B C20B C21B C22B 1.2(3)
C19B C24B C25B C26B -0.8(3)
C20B C19B C24B C23B -1.5(3)
C20B C19B C24B C25B 177.5(2)
C20B C21B C22B C23B -1.6(4)
C21B C22B C23B C24B 0.5(4)
C22B C23B C24B C19B 1.1(4)
C22B C23B C24B C25B -177.8(2)
C23B C24B C25B C26B 178.1(2)
C24B C19B C20B C21B 0.3(3)
C24B C25B C26B C6B -174.5(2)
C24B C25B C26B C17B 2.2(3)
C26B C6B C7B C8B -119.0(2)
C26B C6B C7B C16B 56.6(2)
C26B C17B C18B C19B -1.3(3)
C27B N1B C3B O1B 2.1(3)
C27B N1B C3B C2B -176.64(18)
C27B N1B C4B O2B -5.5(3)
C27B N1B C4B C5B 172.96(18)
C27B C28B C29B C30B 2.1(3)
C27B C28B C29B C34B -177.3(2)
C28B O3B C33B C34B -23.0(2)
C28B C27B C32B C31B -0.6(3)
C28B C29B C30B C31B -1.0(3)
C28B C29B C34B C33B -16.4(2)
C29B C30B C31B C32B -0.9(4)
C30B C29B C34B C33B 164.4(3)
C30B C31B C32B C27B 1.7(4)
C32B C27B C28B O3B 178.6(2)
C32B C27B C28B C29B -1.3(3)
C33B O3B C28B C27B -167.0(2)
C33B O3B C28B C29B 12.9(2)
C34B C29B C30B C31B 178.3(2)
O2C C4C C5C C2C -176.7(2)
O2C C4C C5C C6C 64.9(3)
O3C C28C C29C C30C -177.85(19)
O3C C28C C29C C34C 2.0(3)
O3C C33C C34C C29C 22.9(2)
N1C C4C C5C C2C 3.9(2)
N1C C4C C5C C6C -114.44(18)
N1C C27C C28C O3C 1.2(3)
N1C C27C C28C C29C -178.00(19)
N1C C27C C32C C31C 176.4(2)
C1C C2C C3C O1C -62.0(3)
C1C C2C C3C N1C 116.45(18)
C1C C2C C5C C4C -120.04(18)
C1C C2C C5C C6C -0.8(2)
C1C C17C C18C C19C 176.56(19)
C1C C17C C26C C6C -1.0(2)
C1C C17C C26C C25C -178.85(19)
C2C C1C C16C C7C 59.9(2)
C2C C1C C16C C15C -122.1(2)
C2C C1C C17C C18C 125.9(2)
C2C C1C C17C C26C -57.4(2)
C2C C5C C6C C7C 58.1(2)
C2C C5C C6C C26C -55.8(2)
C3C N1C C4C O2C 174.8(2)
C3C N1C C4C C5C -5.8(2)
C3C N1C C27C C28C 111.7(2)
C3C N1C C27C C32C -65.6(3)
C3C C2C C5C C4C -1.0(2)
C3C C2C C5C C6C 118.28(18)
C4C N1C C3C O1C -176.30(19)
C4C N1C C3C C2C 5.2(2)
C4C N1C C27C C28C -68.3(3)
C4C N1C C27C C32C 114.4(2)
C4C C5C C6C C7C 173.79(17)
C4C C5C C6C C26C 59.9(2)
C5C C2C C3C O1C 179.2(2)
C5C C2C C3C N1C -2.3(2)
C5C C6C C7C C8C 122.4(2)
C5C C6C C7C C16C -59.0(2)
C5C C6C C26C C17C 58.6(2)
C5C C6C C26C C25C -123.6(2)
C6C C7C C8C C9C 179.9(2)
C6C C7C C16C C1C -0.8(2)
C6C C7C C16C C15C -179.00(19)
C7C C6C C26C C17C -55.5(2)
C7C C6C C26C C25C 122.2(2)
C7C C8C C9C C10C 175.9(2)
C7C C8C C9C C14C -1.8(3)
C8C C7C C16C C1C 177.88(18)
C8C C7C C16C C15C -0.3(3)
C8C C9C C10C C11C -177.9(2)
C8C C9C C14C C13C 178.4(2)
C8C C9C C14C C15C 1.2(3)
C9C C10C C11C C12C 0.2(4)
C9C C14C C15C C16C -0.2(3)
C10C C9C C14C C13C 0.5(3)
C10C C9C C14C C15C -176.6(2)
C10C C11C C12C C13C -0.6(4)
C11C C12C C13C C14C 0.9(4)
C12C C13C C14C C9C -0.9(3)
C12C C13C C14C C15C 176.2(2)
C13C C14C C15C C16C -177.2(2)
C14C C9C C10C C11C -0.2(4)
C14C C15C C16C C1C -178.17(19)
C14C C15C C16C C7C -0.3(3)
C16C C1C C2C C3C -172.74(17)
C16C C1C C2C C5C -57.0(2)
C16C C1C C17C C18C -120.2(2)
C16C C1C C17C C26C 56.5(2)
C16C C7C C8C C9C 1.3(3)
C17C C1C C2C C3C -59.0(2)
C17C C1C C2C C5C 56.6(2)
C17C C1C C16C C7C -55.5(2)
C17C C1C C16C C15C 122.5(2)
C17C C18C C19C C20C -176.8(2)
C17C C18C C19C C24C 1.5(3)
C18C C17C C26C C6C 175.98(18)
C18C C17C C26C C25C -1.9(3)
C18C C19C C20C C21C 179.5(2)
C18C C19C C24C C23C 179.7(2)
C18C C19C C24C C25C -1.3(3)
C19C C20C C21C C22C 0.7(3)
C19C C24C C25C C26C -0.4(3)
C20C C19C C24C C23C -2.0(3)
C20C C19C C24C C25C 177.0(2)
C20C C21C C22C C23C -1.8(4)
C21C C22C C23C C24C 1.0(4)
C22C C23C C24C C19C 0.9(3)
C22C C23C C24C C25C -178.1(2)
C23C C24C C25C C26C 178.6(2)
C24C C19C C20C C21C 1.2(3)
C24C C25C C26C C6C -175.5(2)
C24C C25C C26C C17C 2.1(3)
C26C C6C C7C C8C -122.1(2)
C26C C6C C7C C16C 56.5(2)
C26C C17C C18C C19C 0.1(3)
C27C N1C C3C O1C 3.7(3)
C27C N1C C3C C2C -174.84(18)
C27C N1C C4C O2C -5.2(3)
C27C N1C C4C C5C 174.18(18)
C27C C28C C29C C30C 1.4(3)
C27C C28C C29C C34C -178.8(2)
C28C O3C C33C C34C -22.5(2)
C28C C27C C32C C31C -0.9(3)
C28C C29C C30C C31C -0.6(3)
C28C C29C C34C C33C -15.4(2)
C29C C30C C31C C32C -0.9(4)
C30C C29C C34C C33C 164.4(2)
C30C C31C C32C C27C 1.7(3)
C32C C27C C28C O3C 178.55(19)
C32C C27C C28C C29C -0.6(3)
C33C O3C C28C C27C -166.1(2)
C33C O3C C28C C29C 13.1(2)
C34C C29C C30C C31C 179.6(2)

loop_
_twin_individual_id
_twin_individual_mass_fraction_refined
1 0.7971(5)
2 0.2029(5)
